data_1504656
loop_
_publ_author_name
'Zhao, Yu-Jun'
'Loh, Teck-Peng'

_publ_section_title
;
 Asymmetric total synthesis of antiochic acid.
;
_journal_issue 11
_journal_name_full 'Organic letters'
_journal_page_first 2143
_journal_page_last 2145
_journal_paper_doi 10.1021/ol800499p
_journal_volume 10
_journal_year 2008
_chemical_absolute_configuration ad
_chemical_formula_moiety 'C38 H59 Br O3 Si'
_chemical_formula_sum 'C38 H59 Br O3 Si'
_chemical_formula_weight 671.85
_chemical_name_systematic
;

 ?

;
_space_group_IT_number 19
_symmetry_cell_setting orthorhombic
_symmetry_space_group_name_Hall 'P 2ac 2ab'
_symmetry_space_group_name_H-M 'P 21 21 21'
_atom_sites_solution_hydrogens geom
_atom_sites_solution_primary direct
_atom_sites_solution_secondary difmap
_audit_creation_method SHELXL-97
_cell_angle_alpha 90.00
_cell_angle_beta 90.00
_cell_angle_gamma 90.00
_cell_formula_units_Z 4
_cell_length_a 7.9587(8)
_cell_length_b 11.5873(13)
_cell_length_c 40.157(4)
_cell_measurement_reflns_used 5689
_cell_measurement_temperature 223(2)
_cell_measurement_theta_max 22.67
_cell_measurement_theta_min 2.32
_cell_volume 3703.3(7)
_computing_cell_refinement 'Bruker SMART'
_computing_data_collection 'Bruker SMART'
_computing_data_reduction 'Bruker SAINT'
_computing_molecular_graphics 'Bruker SHELXTL'
_computing_publication_material 'Bruker SHELXTL'
_computing_structure_refinement 'SHELXL-97 (Sheldrick, 1997)'
_computing_structure_solution 'SHELXS-97 (Sheldrick, 1990)'
_diffrn_ambient_temperature 223(2)
_diffrn_measured_fraction_theta_full 0.997
_diffrn_measured_fraction_theta_max 0.997
_diffrn_measurement_device_type 'CCD area detector'
_diffrn_measurement_method 'phi and omega scans'
_diffrn_radiation_monochromator graphite
_diffrn_radiation_source 'fine-focus sealed tube'
_diffrn_radiation_type MoK\a
_diffrn_radiation_wavelength 0.71073
_diffrn_reflns_av_R_equivalents 0.0523
_diffrn_reflns_av_sigmaI/netI 0.0753
_diffrn_reflns_limit_h_max 9
_diffrn_reflns_limit_h_min -9
_diffrn_reflns_limit_k_max 13
_diffrn_reflns_limit_k_min -13
_diffrn_reflns_limit_l_max 47
_diffrn_reflns_limit_l_min -47
_diffrn_reflns_number 22105
_diffrn_reflns_theta_full 25.00
_diffrn_reflns_theta_max 25.00
_diffrn_reflns_theta_min 1.01
_exptl_absorpt_coefficient_mu 1.175
_exptl_absorpt_correction_T_max 0.9545
_exptl_absorpt_correction_T_min 0.7344
_exptl_absorpt_correction_type multi-scan
_exptl_absorpt_process_details sadabs
_exptl_crystal_colour colourless
_exptl_crystal_density_diffrn 1.205
_exptl_crystal_density_meas 0
_exptl_crystal_density_method 'not measured'
_exptl_crystal_description plate
_exptl_crystal_F_000 1440
_exptl_crystal_size_max 0.28
_exptl_crystal_size_mid 0.18
_exptl_crystal_size_min 0.04
_refine_diff_density_max 1.305
_refine_diff_density_min -0.461
_refine_diff_density_rms 0.085
_refine_ls_abs_structure_details 'Flack H D (1983), Acta Cryst. A39, 876-881'
_refine_ls_abs_structure_Flack 0.005(15)
_refine_ls_extinction_method none
_refine_ls_goodness_of_fit_ref 1.039
_refine_ls_hydrogen_treatment constr
_refine_ls_matrix_type full
_refine_ls_number_parameters 399
_refine_ls_number_reflns 6483
_refine_ls_number_restraints 2
_refine_ls_restrained_S_all 1.042
_refine_ls_R_factor_all 0.0875
_refine_ls_R_factor_gt 0.0679
_refine_ls_shift/su_max 0.001
_refine_ls_shift/su_mean 0.000
_refine_ls_structure_factor_coef Fsqd
_refine_ls_weighting_details 'calc w=1/[\s^2^(Fo^2^)+(0.1018P)^2^+4.6082P] where P=(Fo^2^+2Fc^2^)/3'
_refine_ls_weighting_scheme calc
_refine_ls_wR_factor_gt 0.1814
_refine_ls_wR_factor_ref 0.1968
_reflns_number_gt 5015
_reflns_number_total 6483
_reflns_threshold_expression >2sigma(I)
_cod_data_source_file ol800499p-file003.cif
_cod_data_source_block ltp77
_cod_depositor_comments
;
The following automatic conversions were performed:

'_symmetry_cell_setting' value 'Orthorhombic' changed to
'orthorhombic' according to
/home/saulius/struct/CIF-dictionaries/cif_core.dic dictionary named
'cif_core.dic' version 2.4.1 from 2010-06-29.

Automatic conversion script
Id: cif_fix_values 1715 2011-07-08 13:25:40Z adriana 
;
_cod_original_cell_volume 3703.2(7)
_cod_original_sg_symbol_H-M P2(1)2(1)2(1)
_cod_database_code 1504656

loop_
_symmetry_equiv_pos_as_xyz
'x, y, z'
'-x+1/2, -y, z+1/2'
'-x, y+1/2, -z+1/2'
'x+1/2, -y+1/2, -z'

loop_
_atom_site_label
_atom_site_type_symbol
_atom_site_fract_x
_atom_site_fract_y
_atom_site_fract_z
_atom_site_U_iso_or_equiv
_atom_site_adp_type
_atom_site_occupancy
_atom_site_symmetry_multiplicity
_atom_site_calc_flag
_atom_site_refinement_flags
Br1 Br -0.61726(10) -0.11462(7) 0.89988(2) 0.0716(3) Uani 1 1 d .
C1 C -0.3083(8) 0.0074(5) 0.90435(17) 0.0480(15) Uani 1 1 d .
H1 H -0.3008 -0.0270 0.9255 0.058 Uiso 1 1 calc R
C2 C -0.4436(8) -0.0155(5) 0.88389(17) 0.0470(15) Uani 1 1 d .
C3 C -0.4547(8) 0.0330(5) 0.85297(17) 0.0489(15) Uani 1 1 d .
H3 H -0.5477 0.0172 0.8393 0.059 Uiso 1 1 calc R
C4 C -0.3303(7) 0.1045(5) 0.84206(15) 0.0410(13) Uani 1 1 d .
H4 H -0.3385 0.1365 0.8206 0.049 Uiso 1 1 calc R
C5 C -0.1905(7) 0.1317(4) 0.86177(13) 0.0324(12) Uani 1 1 d .
C6 C -0.1826(8) 0.0824(5) 0.89329(14) 0.0384(13) Uani 1 1 d .
C7 C -0.0369(8) 0.1087(6) 0.91708(15) 0.0493(15) Uani 1 1 d .
H7A H -0.0826 0.1461 0.9370 0.059 Uiso 1 1 calc R
H7B H 0.0133 0.0354 0.9241 0.059 Uiso 1 1 calc R
C8 C 0.0986(8) 0.1835(5) 0.90326(14) 0.0394(13) Uani 1 1 d .
H8A H 0.1812 0.1353 0.8917 0.047 Uiso 1 1 calc R
H8B H 0.1562 0.2231 0.9216 0.047 Uiso 1 1 calc R
C9 C 0.0275(7) 0.2733(4) 0.87898(12) 0.0283(11) Uani 1 1 d .
H9 H -0.0696 0.3078 0.8907 0.034 Uiso 1 1 calc R
C10 C -0.0495(7) 0.2096(4) 0.84849(12) 0.0301(11) Uani 1 1 d .
C11 C 0.0727(8) 0.1308(5) 0.82931(14) 0.0432(14) Uani 1 1 d .
H11A H 0.1029 0.0654 0.8432 0.065 Uiso 1 1 calc R
H11B H 0.1731 0.1739 0.8236 0.065 Uiso 1 1 calc R
H11C H 0.0190 0.1035 0.8091 0.065 Uiso 1 1 calc R
C12 C -0.1210(8) 0.3010(5) 0.82454(13) 0.0382(13) Uani 1 1 d .
H12A H -0.1623 0.2627 0.8044 0.046 Uiso 1 1 calc R
H12B H -0.2165 0.3396 0.8352 0.046 Uiso 1 1 calc R
C13 C 0.0084(7) 0.3902(5) 0.81493(13) 0.0364(12) Uani 1 1 d .
H13A H -0.0406 0.4435 0.7987 0.044 Uiso 1 1 calc R
H13B H 0.1042 0.3517 0.8044 0.044 Uiso 1 1 calc R
C14 C 0.0695(7) 0.4581(4) 0.84502(12) 0.0303(11) Uani 1 1 d .
H14 H -0.0325 0.4913 0.8554 0.036 Uiso 1 1 calc R
C15 C 0.1495(6) 0.3768(4) 0.87213(12) 0.0287(11) Uani 1 1 d .
C16 C 0.3296(7) 0.3386(5) 0.86342(14) 0.0365(12) Uani 1 1 d .
H16A H 0.4047 0.4043 0.8650 0.055 Uiso 1 1 calc R
H16B H 0.3319 0.3083 0.8409 0.055 Uiso 1 1 calc R
H16C H 0.3656 0.2792 0.8789 0.055 Uiso 1 1 calc R
C17 C 0.1651(6) 0.4466(5) 0.90490(12) 0.0317(11) Uani 1 1 d .
H17A H 0.2188 0.3984 0.9219 0.038 Uiso 1 1 calc R
H17B H 0.2370 0.5140 0.9011 0.038 Uiso 1 1 calc R
C18 C 0.0155(9) 0.4043(6) 0.98571(16) 0.0544(17) Uani 1 1 d .
H18 H 0.0087 0.3287 0.9743 0.065 Uiso 1 1 calc R
C19 C 0.1990(11) 0.4195(8) 0.99641(18) 0.072(2) Uani 1 1 d .
H19A H 0.2104 0.4904 1.0090 0.108 Uiso 1 1 calc R
H19B H 0.2701 0.4231 0.9768 0.108 Uiso 1 1 calc R
H19C H 0.2326 0.3546 1.0101 0.108 Uiso 1 1 calc R
C20 C -0.0970(13) 0.3953(8) 1.01677(19) 0.082(2) Uani 1 1 d .
H20A H -0.0552 0.3346 1.0312 0.123 Uiso 1 1 calc R
H20B H -0.2112 0.3776 1.0100 0.123 Uiso 1 1 calc R
H20C H -0.0955 0.4682 1.0287 0.123 Uiso 1 1 calc R
C21 C -0.2958(8) 0.5123(6) 0.95098(19) 0.0548(17) Uani 1 1 d .
H21 H -0.3440 0.5288 0.9732 0.066 Uiso 1 1 calc R
C22 C -0.3538(9) 0.3919(8) 0.9402(2) 0.072(2) Uani 1 1 d .
H22A H -0.4756 0.3884 0.9407 0.108 Uiso 1 1 calc R
H22B H -0.3082 0.3346 0.9553 0.108 Uiso 1 1 calc R
H22C H -0.3145 0.3764 0.9178 0.108 Uiso 1 1 calc R
C23 C -0.3606(12) 0.6035(10) 0.9266(2) 0.090(3) Uani 1 1 d .
H23A H -0.3133 0.5896 0.9047 0.135 Uiso 1 1 calc R
H23B H -0.3275 0.6796 0.9343 0.135 Uiso 1 1 calc R
H23C H -0.4822 0.5993 0.9254 0.135 Uiso 1 1 calc R
C24 C 0.0244(10) 0.6626(6) 0.96704(15) 0.0528(17) Uani 1 1 d .
H24 H 0.1417 0.6498 0.9743 0.063 Uiso 1 1 calc R
C25 C -0.0655(13) 0.7141(7) 0.9968(2) 0.081(3) Uani 1 1 d .
H25A H -0.0323 0.7942 0.9995 0.122 Uiso 1 1 calc R
H25B H -0.0357 0.6713 1.0167 0.122 Uiso 1 1 calc R
H25C H -0.1860 0.7099 0.9934 0.122 Uiso 1 1 calc R
C26 C 0.0344(15) 0.7474(7) 0.9385(2) 0.085(3) Uani 1 1 d .
H26A H -0.0776 0.7739 0.9329 0.128 Uiso 1 1 calc R
H26B H 0.0843 0.7099 0.9193 0.128 Uiso 1 1 calc R
H26C H 0.1032 0.8127 0.9450 0.128 Uiso 1 1 calc R
C27 C 0.1786(7) 0.5620(5) 0.83446(14) 0.0328(12) Uani 1 1 d .
H27 H 0.2368 0.5923 0.8544 0.039 Uiso 1 1 calc R
C28 C 0.0710(7) 0.6590(4) 0.81961(13) 0.0349(12) Uani 1 1 d .
C29 C 0.0055(8) 0.7420(5) 0.84012(16) 0.0455(15) Uani 1 1 d .
H29 H 0.0287 0.7394 0.8631 0.055 Uiso 1 1 calc R
C30 C -0.0945(9) 0.8300(5) 0.8276(2) 0.0557(18) Uani 1 1 d .
H30 H -0.1382 0.8866 0.8419 0.067 Uiso 1 1 calc R
C31 C -0.1293(10) 0.8344(6) 0.7943(2) 0.063(2) Uani 1 1 d .
H31 H -0.1968 0.8940 0.7858 0.076 Uiso 1 1 calc R
C32 C -0.0658(10) 0.7519(6) 0.77352(18) 0.0584(18) Uani 1 1 d .
H32 H -0.0920 0.7545 0.7507 0.070 Uiso 1 1 calc R
C33 C 0.0374(9) 0.6638(5) 0.78552(15) 0.0466(15) Uani 1 1 d .
H33 H 0.0833 0.6088 0.7709 0.056 Uiso 1 1 calc R
C34 C 0.4346(9) 0.6038(6) 0.80324(17) 0.0576(18) Uani 1 1 d D
H34 H 0.3797 0.6798 0.8005 0.069 Uiso 1 1 calc R
C35 C 0.5574(11) 0.6162(9) 0.8313(3) 0.095(3) Uani 1 1 d .
H35A H 0.5035 0.6550 0.8498 0.143 Uiso 1 1 calc R
H35B H 0.6531 0.6613 0.8239 0.143 Uiso 1 1 calc R
H35C H 0.5951 0.5405 0.8383 0.143 Uiso 1 1 calc R
C36 C 0.4966(11) 0.5636(7) 0.7666(2) 0.088(3) Uani 1 1 d D
H36A H 0.3990 0.5624 0.7518 0.105 Uiso 1 1 calc R
H36B H 0.5750 0.6217 0.7580 0.105 Uiso 1 1 calc R
C37 C 0.5780(12) 0.4516(8) 0.7651(2) 0.084(3) Uani 1 1 d D
H37 H 0.6670 0.4481 0.7823 0.101 Uiso 1 1 calc R
C38 C 0.6536(15) 0.4316(10) 0.7324(2) 0.101(3) Uani 1 1 d .
H38A H 0.5659 0.4276 0.7157 0.151 Uiso 1 1 calc R
H38B H 0.7156 0.3595 0.7327 0.151 Uiso 1 1 calc R
H38C H 0.7295 0.4945 0.7271 0.151 Uiso 1 1 calc R
O1 O 0.0059(5) 0.4840(3) 0.91675(9) 0.0391(9) Uani 1 1 d .
O2 O 0.3035(5) 0.5223(3) 0.81108(10) 0.0434(10) Uani 1 1 d .
O3 O 0.4574(12) 0.3593(7) 0.7711(2) 0.115(3) Uani 1 1 d .
H3A H 0.4141 0.3681 0.7897 0.173 Uiso 1 1 calc R
Si1 Si -0.05809(19) 0.51647(13) 0.95454(4) 0.0329(3) Uani 1 1 d .

loop_
_atom_site_aniso_label
_atom_site_aniso_U_11
_atom_site_aniso_U_22
_atom_site_aniso_U_33
_atom_site_aniso_U_23
_atom_site_aniso_U_13
_atom_site_aniso_U_12
Br1 0.0582(4) 0.0555(4) 0.1011(6) 0.0075(4) 0.0148(4) -0.0233(4)
C1 0.049(3) 0.034(3) 0.061(4) -0.001(3) 0.011(3) -0.007(3)
C2 0.036(3) 0.033(3) 0.072(4) -0.003(3) 0.017(3) -0.010(3)
C3 0.042(3) 0.037(3) 0.067(4) -0.003(3) -0.004(3) 0.004(3)
C4 0.038(3) 0.031(3) 0.054(3) -0.002(3) -0.001(3) 0.002(3)
C5 0.029(3) 0.024(3) 0.045(3) -0.004(2) 0.004(2) 0.003(2)
C6 0.043(3) 0.033(3) 0.039(3) -0.002(2) 0.002(3) -0.001(2)
C7 0.060(4) 0.044(3) 0.044(3) 0.020(3) -0.009(3) -0.016(3)
C8 0.047(3) 0.031(3) 0.040(3) 0.004(2) -0.010(3) -0.002(3)
C9 0.030(3) 0.028(3) 0.026(2) 0.002(2) 0.000(2) -0.002(2)
C10 0.032(3) 0.026(2) 0.032(3) -0.001(2) 0.004(2) 0.000(2)
C11 0.050(4) 0.037(3) 0.042(3) -0.012(3) 0.009(3) 0.003(3)
C12 0.050(3) 0.028(3) 0.036(3) -0.001(2) -0.010(3) -0.004(3)
C13 0.042(3) 0.033(3) 0.034(3) 0.002(2) -0.005(2) -0.012(3)
C14 0.031(3) 0.026(3) 0.033(3) -0.003(2) 0.004(2) 0.003(2)
C15 0.026(3) 0.029(3) 0.031(3) -0.003(2) 0.000(2) -0.001(2)
C16 0.029(3) 0.035(3) 0.045(3) 0.003(2) 0.003(2) -0.001(2)
C17 0.031(3) 0.033(3) 0.031(3) -0.002(2) 0.004(2) -0.004(2)
C18 0.068(5) 0.048(4) 0.048(4) -0.006(3) 0.002(3) 0.006(4)
C19 0.073(5) 0.093(6) 0.050(4) 0.002(4) -0.019(4) 0.027(5)
C20 0.104(7) 0.085(6) 0.057(4) 0.021(4) 0.003(4) 0.010(6)
C21 0.034(3) 0.057(4) 0.074(5) -0.009(4) 0.005(3) 0.001(3)
C22 0.045(4) 0.075(5) 0.096(6) -0.018(5) -0.004(4) -0.018(4)
C23 0.070(5) 0.109(7) 0.092(6) -0.002(6) -0.031(5) 0.010(6)
C24 0.067(5) 0.044(3) 0.048(3) -0.010(3) 0.000(3) -0.006(3)
C25 0.100(7) 0.060(5) 0.084(5) -0.032(4) 0.012(5) -0.018(5)
C26 0.123(8) 0.049(4) 0.084(5) 0.003(4) 0.005(5) -0.027(5)
C27 0.028(3) 0.027(3) 0.043(3) -0.004(2) 0.000(2) -0.002(2)
C28 0.038(3) 0.026(3) 0.040(3) 0.006(2) -0.005(2) -0.007(2)
C29 0.051(4) 0.026(3) 0.059(4) -0.003(3) -0.004(3) -0.006(3)
C30 0.044(4) 0.030(3) 0.093(5) -0.004(3) 0.000(4) -0.001(3)
C31 0.052(4) 0.036(3) 0.102(6) 0.025(4) -0.021(4) -0.006(3)
C32 0.059(4) 0.057(4) 0.059(4) 0.026(3) -0.003(3) -0.011(4)
C33 0.050(4) 0.042(3) 0.048(3) 0.009(3) 0.005(3) -0.004(3)
C34 0.053(4) 0.040(3) 0.079(5) 0.015(3) 0.027(4) -0.009(3)
C35 0.050(4) 0.096(7) 0.139(8) 0.037(7) -0.006(5) -0.033(5)
C36 0.059(5) 0.077(6) 0.127(8) 0.054(5) 0.036(5) 0.003(4)
C37 0.069(6) 0.082(6) 0.101(7) 0.000(5) 0.018(5) -0.011(5)
C38 0.117(9) 0.101(7) 0.084(6) 0.003(5) 0.043(6) 0.002(7)
O1 0.042(2) 0.038(2) 0.037(2) -0.0047(17) -0.0016(17) 0.0005(18)
O2 0.040(2) 0.031(2) 0.059(2) 0.0023(18) 0.0174(19) -0.0045(18)
O3 0.127(6) 0.085(5) 0.134(6) -0.015(4) 0.038(5) -0.016(5)
Si1 0.0350(8) 0.0302(7) 0.0335(7) -0.0049(6) -0.0011(6) -0.0010(7)

loop_
_atom_type_symbol
_atom_type_description
_atom_type_scat_dispersion_real
_atom_type_scat_dispersion_imag
_atom_type_scat_source
C C 0.0033 0.0016 'International Tables Vol C Tables 4.2.6.8 and 6.1.1.4'
H H 0.0000 0.0000 'International Tables Vol C Tables 4.2.6.8 and 6.1.1.4'
O O 0.0106 0.0060 'International Tables Vol C Tables 4.2.6.8 and 6.1.1.4'
Si Si 0.0817 0.0704 'International Tables Vol C Tables 4.2.6.8 and 6.1.1.4'
Br Br -0.2901 2.4595 'International Tables Vol C Tables 4.2.6.8 and 6.1.1.4'

loop_
_geom_angle_atom_site_label_1
_geom_angle_atom_site_label_2
_geom_angle_atom_site_label_3
_geom_angle
C2 C1 C6 119.3(6)
C3 C2 C1 120.8(6)
C3 C2 Br1 120.5(5)
C1 C2 Br1 118.7(5)
C4 C3 C2 119.7(6)
C3 C4 C5 122.1(6)
C6 C5 C4 117.3(5)
C6 C5 C10 121.6(5)
C4 C5 C10 121.1(5)
C5 C6 C1 120.8(6)
C5 C6 C7 121.4(5)
C1 C6 C7 117.8(5)
C8 C7 C6 115.5(5)
C7 C8 C9 111.3(5)
C8 C9 C10 108.9(4)
C8 C9 C15 113.7(4)
C10 C9 C15 118.0(4)
C5 C10 C12 110.6(5)
C5 C10 C11 106.6(4)
C12 C10 C11 109.2(4)
C5 C10 C9 107.1(4)
C12 C10 C9 108.1(4)
C11 C10 C9 115.2(5)
C13 C12 C10 112.2(5)
C12 C13 C14 111.7(4)
C13 C14 C27 111.4(4)
C13 C14 C15 111.7(4)
C27 C14 C15 115.4(4)
C16 C15 C17 105.6(4)
C16 C15 C9 113.3(4)
C17 C15 C9 107.4(4)
C16 C15 C14 113.1(4)
C17 C15 C14 108.0(4)
C9 C15 C14 109.2(4)
O1 C17 C15 111.8(4)
C19 C18 C20 109.6(6)
C19 C18 Si1 113.6(6)
C20 C18 Si1 113.7(5)
C23 C21 C22 110.3(7)
C23 C21 Si1 111.5(6)
C22 C21 Si1 110.2(5)
C26 C24 C25 111.5(7)
C26 C24 Si1 113.6(5)
C25 C24 Si1 113.5(5)
O2 C27 C28 111.4(5)
O2 C27 C14 108.5(4)
C28 C27 C14 111.4(4)
C29 C28 C33 119.2(5)
C29 C28 C27 119.6(5)
C33 C28 C27 121.2(5)
C28 C29 C30 121.0(6)
C31 C30 C29 119.9(7)
C30 C31 C32 119.8(6)
C31 C32 C33 121.2(7)
C32 C33 C28 118.7(6)
O2 C34 C35 111.8(6)
O2 C34 C36 103.3(5)
C35 C34 C36 120.8(7)
C37 C36 C34 115.5(7)
C36 C37 O3 110.8(8)
C36 C37 C38 111.2(8)
O3 C37 C38 107.7(8)
C17 O1 Si1 130.9(3)
C34 O2 C27 115.6(4)
O1 Si1 C24 110.1(3)
O1 Si1 C18 110.9(3)
C24 Si1 C18 109.4(3)
O1 Si1 C21 103.5(3)
C24 Si1 C21 112.9(3)
C18 Si1 C21 109.9(3)

loop_
_geom_bond_atom_site_label_1
_geom_bond_atom_site_label_2
_geom_bond_distance
Br1 C2 1.908(6)
C1 C2 1.380(10)
C1 C6 1.398(9)
C2 C3 1.366(9)
C3 C4 1.363(9)
C4 C5 1.401(8)
C5 C6 1.390(8)
C5 C10 1.536(7)
C6 C7 1.533(9)
C7 C8 1.491(8)
C8 C9 1.534(7)
C9 C10 1.555(7)
C9 C15 1.568(7)
C10 C12 1.540(7)
C10 C11 1.540(8)
C12 C13 1.509(8)
C13 C14 1.521(7)
C14 C27 1.544(7)
C14 C15 1.574(7)
C15 C16 1.540(7)
C15 C17 1.549(7)
C17 O1 1.421(6)
C18 C19 1.532(11)
C18 C20 1.539(11)
C18 Si1 1.897(7)
C21 C23 1.529(12)
C21 C22 1.533(11)
C21 Si1 1.898(7)
C24 C26 1.510(10)
C24 C25 1.516(10)
C24 Si1 1.885(7)
C27 O2 1.443(7)
C27 C28 1.533(8)
C28 C29 1.370(9)
C28 C33 1.396(8)
C29 C30 1.389(9)
C30 C31 1.363(10)
C31 C32 1.367(11)
C32 C33 1.395(10)
C34 O2 1.442(7)
C34 C35 1.498(12)
C34 C36 1.619(10)
C36 C37 1.453(11)
C37 O3 1.456(11)
C37 C38 1.463(12)
O1 Si1 1.645(4)
